data_7113977
loop_
_publ_author_name
'In-Hyeok Park'
'Raghavender Medishetty'
'Shim Sung Lee'
'Jagadese J. Vittal'

_publ_section_title
;
 Solid-state polymerization in a polyrotaxane coordination polymer via a
 [2+2] cycloaddition reaction
;
_journal_name_full Chem.Commun.
_journal_page_first 6585
_journal_paper_doi 10.1039/C4CC02080D
_journal_volume 50
_journal_year 2014
_chemical_formula_sum 'C38 H33 Cd N3 O7 S'
_chemical_formula_weight 788.13
_chemical_name_systematic
; 
 ? 
;
_space_group_IT_number 2
_symmetry_cell_setting triclinic
_symmetry_space_group_name_Hall '-P 1'
_symmetry_space_group_name_H-M 'P -1'
_atom_sites_solution_hydrogens geom
_atom_sites_solution_primary direct
_atom_sites_solution_secondary difmap
_audit_creation_method SHELXL-97
_cell_angle_alpha 91.805(14)
_cell_angle_beta 95.361(14)
_cell_angle_gamma 90.380(15)
_cell_formula_units_Z 2
_cell_length_a 7.3880(17)
_cell_length_b 15.153(4)
_cell_length_c 15.551(3)
_cell_measurement_reflns_used 7658
_cell_measurement_temperature 173(2)
_cell_measurement_theta_max 28.05
_cell_measurement_theta_min 2.63
_cell_volume 1732.4(7)
_computing_cell_refinement 'Bruker SAINT'
_computing_data_collection 'Bruker APEX2'
_computing_data_reduction 'Bruker SAINT'
_computing_molecular_graphics 'Bruker SHELXTL'
_computing_publication_material 'Bruker SHELXTL'
_computing_structure_refinement 'SHELXL-97 (Sheldrick, 1997)'
_computing_structure_solution 'SHELXS-97 (Sheldrick, 1990)'
_diffrn_ambient_temperature 173(2)
_diffrn_measured_fraction_theta_full 0.992
_diffrn_measured_fraction_theta_max 0.992
_diffrn_measurement_device_type 'Bruker APEX-II CCD'
_diffrn_measurement_method '\f and \w scans'
_diffrn_radiation_monochromator graphite
_diffrn_radiation_source 'fine-focus sealed tube'
_diffrn_radiation_type MoK\a
_diffrn_radiation_wavelength 0.71073
_diffrn_reflns_av_R_equivalents 0.1168
_diffrn_reflns_av_sigmaI/netI 0.1303
_diffrn_reflns_limit_h_max 9
_diffrn_reflns_limit_h_min -9
_diffrn_reflns_limit_k_max 18
_diffrn_reflns_limit_k_min -18
_diffrn_reflns_limit_l_max 19
_diffrn_reflns_limit_l_min -19
_diffrn_reflns_number 23581
_diffrn_reflns_theta_full 26.00
_diffrn_reflns_theta_max 26.00
_diffrn_reflns_theta_min 1.32
_diffrn_standards_number 0
_exptl_absorpt_coefficient_mu 0.745
_exptl_absorpt_correction_T_max 0.9566
_exptl_absorpt_correction_T_min 0.7752
_exptl_absorpt_correction_type multi-scan
_exptl_absorpt_process_details 'SADABS (Sheldrick, 2008)'
_exptl_crystal_colour yellow
_exptl_crystal_density_diffrn 1.511
_exptl_crystal_density_meas ?
_exptl_crystal_density_method 'not measured'
_exptl_crystal_description plate
_exptl_crystal_F_000 804
_exptl_crystal_size_max 0.36
_exptl_crystal_size_mid 0.22
_exptl_crystal_size_min 0.06
_refine_diff_density_max 2.412
_refine_diff_density_min -1.716
_refine_diff_density_rms 0.195
_refine_ls_extinction_method none
_refine_ls_goodness_of_fit_ref 1.005
_refine_ls_hydrogen_treatment constr
_refine_ls_matrix_type full
_refine_ls_number_parameters 424
_refine_ls_number_reflns 6741
_refine_ls_number_restraints 140
_refine_ls_restrained_S_all 1.021
_refine_ls_R_factor_all 0.1411
_refine_ls_R_factor_gt 0.0866
_refine_ls_shift/su_max 0.000
_refine_ls_shift/su_mean 0.000
_refine_ls_structure_factor_coef Fsqd
_refine_ls_weighting_details 'calc w=1/[\s^2^(Fo^2^)+(0.1643P)^2^+0.0000P] where P=(Fo^2^+2Fc^2^)/3'
_refine_ls_weighting_scheme calc
_refine_ls_wR_factor_gt 0.2250
_refine_ls_wR_factor_ref 0.2606
_reflns_number_gt 4124
_reflns_number_total 6741
_reflns_threshold_expression >2sigma(I)
_cod_data_source_file c4cc02080d2.cif
_cod_data_source_block cd1
_cod_depositor_comments
;
The following automatic conversions were performed:

'_exptl_crystal_density_meas' value 'not measured' was changed to '?'
- the value is perceived as not measured.

Automatic conversion script
Id: cif_fix_values 3008 2015-01-20 13:52:24Z robertas 
;
_cod_original_sg_symbol_H-M P-1
_cod_database_code 7113977

loop_
_symmetry_equiv_pos_as_xyz
'x, y, z'
'-x, -y, -z'

loop_
_atom_site_label
_atom_site_type_symbol
_atom_site_fract_x
_atom_site_fract_y
_atom_site_fract_z
_atom_site_U_iso_or_equiv
_atom_site_adp_type
_atom_site_occupancy
_atom_site_symmetry_multiplicity
_atom_site_calc_flag
_atom_site_refinement_flags
Cd1 Cd 0.67089(8) 0.85319(4) 0.60839(3) 0.0362(3) Uani 1 1 d U
S1 S 0.5337(3) 1.28330(16) 0.98149(14) 0.0409(5) Uani 1 1 d U
O1 O 0.6661(8) 1.0097(4) 0.6447(3) 0.0464(14) Uani 1 1 d U
O2 O 0.5814(8) 0.9119(4) 0.7361(4) 0.0496(16) Uani 1 1 d U
O3 O 1.2305(8) 1.2718(5) 1.2860(4) 0.0553(18) Uani 1 1 d U
O4 O 1.0554(8) 1.1747(4) 1.3359(3) 0.0457(16) Uani 1 1 d U
O5 O 0.3550(8) 1.2722(5) 1.0094(4) 0.0506(16) Uani 1 1 d U
O6 O 0.5814(9) 1.3651(4) 0.9435(4) 0.0497(16) Uani 1 1 d U
N1 N 0.4296(9) 0.7699(5) 0.5613(4) 0.0352(15) Uani 1 1 d U
N2 N 0.7305(8) 0.8903(5) 0.4729(4) 0.0362(15) Uani 1 1 d U
C1 C 0.3789(10) 0.7014(5) 0.6056(5) 0.0336(18) Uani 1 1 d U
H1 H 0.4568 0.6839 0.6540 0.040 Uiso 1 1 calc R
C2 C 0.2245(11) 0.6561(6) 0.5853(5) 0.039(2) Uani 1 1 d U
H2 H 0.1918 0.6097 0.6207 0.046 Uiso 1 1 calc R
C3 C 0.1117(10) 0.6769(6) 0.5124(5) 0.0390(19) Uani 1 1 d U
C4 C 0.1679(10) 0.7448(6) 0.4628(5) 0.040(2) Uani 1 1 d U
H4 H 0.0995 0.7589 0.4103 0.048 Uiso 1 1 calc R
C5 C 0.3225(10) 0.7911(6) 0.4906(5) 0.040(2) Uani 1 1 d U
H5 H 0.3556 0.8402 0.4588 0.048 Uiso 1 1 calc R
C6 C -0.0607(11) 0.6328(6) 0.4863(6) 0.044(2) Uani 1 1 d U
H6 H -0.1077 0.6351 0.4275 0.052 Uiso 1 1 calc R
C7 C -0.1577(12) 0.5889(6) 0.5404(6) 0.046(2) Uani 1 1 d U
H7 H -0.1082 0.5866 0.5989 0.055 Uiso 1 1 calc R
C8 C -0.3350(12) 0.5437(6) 0.5173(6) 0.046(2) Uani 1 1 d U
C9 C -0.4352(11) 0.5563(6) 0.4410(6) 0.045(2) Uani 1 1 d U
H9 H -0.3930 0.5948 0.4000 0.054 Uiso 1 1 calc R
C10 C -0.4015(11) 0.4875(7) 0.5761(6) 0.051(2) Uani 1 1 d U
H10 H -0.3318 0.4791 0.6296 0.061 Uiso 1 1 calc R
C11 C 0.7310(11) 0.8322(7) 0.4056(5) 0.043(2) Uani 1 1 d U
H11 H 0.6925 0.7731 0.4122 0.051 Uiso 1 1 calc R
C12 C 0.7875(11) 0.8571(7) 0.3253(5) 0.047(2) Uani 1 1 d U
H12 H 0.7858 0.8155 0.2782 0.056 Uiso 1 1 calc R
C13 C 0.8448(11) 0.9427(7) 0.3164(6) 0.046(2) Uani 1 1 d U
C14 C 0.8429(11) 1.0016(7) 0.3850(6) 0.048(2) Uani 1 1 d U
H14 H 0.8802 1.0612 0.3799 0.058 Uiso 1 1 calc R
C15 C 0.7861(11) 0.9731(6) 0.4615(5) 0.042(2) Uani 1 1 d U
H15 H 0.7864 1.0144 0.5088 0.050 Uiso 1 1 calc R
C16 C 0.9010(12) 0.9783(7) 0.2351(6) 0.050(2) Uani 1 1 d U
H16 H 0.9399 1.0382 0.2379 0.060 Uiso 1 1 calc R
C17 C 0.9034(11) 0.9390(7) 0.1633(6) 0.050(2) Uani 1 1 d U
H17 H 0.8655 0.8789 0.1617 0.060 Uiso 1 1 calc R
C18 C 0.9557(10) 0.9713(6) 0.0806(5) 0.0360(18) Uani 1 1 d U
C19 C 0.9288(12) 0.9166(6) 0.0077(5) 0.042(2) Uani 1 1 d U
H19 H 0.8818 0.8586 0.0123 0.051 Uiso 1 1 calc R
C20 C 1.0304(12) 1.0548(6) 0.0715(5) 0.043(2) Uani 1 1 d U
H20 H 1.0538 1.0928 0.1211 0.051 Uiso 1 1 calc R
C21 C 0.6190(10) 0.9908(6) 0.7173(5) 0.0357(16) Uani 1 1 d U
C22 C 0.6062(10) 1.0644(6) 0.7846(5) 0.0368(17) Uani 1 1 d U
C23 C 0.6405(12) 1.1489(6) 0.7655(5) 0.044(2) Uani 1 1 d U
H23 H 0.6780 1.1622 0.7106 0.053 Uiso 1 1 calc R
C24 C 0.6210(13) 1.2160(6) 0.8259(6) 0.047(2) Uani 1 1 d U
H24 H 0.6411 1.2756 0.8118 0.056 Uiso 1 1 calc R
C25 C 0.5723(10) 1.1967(6) 0.9067(5) 0.0367(17) Uani 1 1 d U
C26 C 0.5428(12) 1.1085(6) 0.9264(5) 0.042(2) Uani 1 1 d U
H26 H 0.5111 1.0943 0.9822 0.051 Uiso 1 1 calc R
C27 C 0.5591(11) 1.0442(6) 0.8668(5) 0.040(2) Uani 1 1 d U
H27 H 0.5386 0.9845 0.8803 0.048 Uiso 1 1 calc R
C28 C 1.0901(11) 1.2331(6) 1.2845(5) 0.0365(18) Uani 1 1 d U
C29 C 0.9454(10) 1.2466(6) 1.2093(5) 0.0341(18) Uani 1 1 d U
C30 C 0.7714(11) 1.2134(5) 1.2097(5) 0.0376(19) Uani 1 1 d U
H30 H 0.7404 1.1816 1.2580 0.045 Uiso 1 1 calc R
C31 C 0.6423(11) 1.2251(6) 1.1423(5) 0.039(2) Uani 1 1 d U
H31 H 0.5205 1.2057 1.1450 0.047 Uiso 1 1 calc R
C32 C 0.6944(11) 1.2662(6) 1.0694(5) 0.0378(19) Uani 1 1 d U
C33 C 0.8695(11) 1.2987(6) 1.0655(5) 0.040(2) Uani 1 1 d U
H33 H 0.9024 1.3267 1.0154 0.048 Uiso 1 1 calc R
C34 C 0.9944(11) 1.2891(6) 1.1362(5) 0.0364(19) Uani 1 1 d U
H34 H 1.1145 1.3116 1.1353 0.044 Uiso 1 1 calc R
O1S O 1.2559(14) 1.3583(7) 0.7249(6) 0.120(4) Uiso 1 1 d DU
N1S N 1.2317(16) 1.4603(7) 0.8343(7) 0.195(8) Uiso 1 1 d DU
C1S C 1.3942(16) 1.5095(8) 0.8075(8) 0.102(5) Uiso 1 1 d DU
H1S1 H 1.4562 1.4724 0.7669 0.152 Uiso 1 1 calc R
H1S2 H 1.4781 1.5241 0.8587 0.152 Uiso 1 1 calc R
H1S3 H 1.3539 1.5640 0.7797 0.152 Uiso 1 1 calc R
C2S C 1.1729(17) 1.4753(9) 0.9246(7) 0.104(5) Uiso 1 1 d DU
H2S1 H 1.0410 1.4836 0.9210 0.156 Uiso 1 1 calc R
H2S2 H 1.2342 1.5281 0.9516 0.156 Uiso 1 1 calc R
H2S3 H 1.2056 1.4240 0.9594 0.156 Uiso 1 1 calc R
C3S C 1.1679(19) 1.3764(8) 0.7841(8) 0.234(13) Uiso 1 1 d DU
C4S C 1.0219(19) 1.3219(9) 0.8235(9) 0.126(6) Uiso 1 1 d DU
H4S1 H 0.9569 1.2841 0.7782 0.189 Uiso 1 1 calc R
H4S2 H 0.9358 1.3618 0.8487 0.189 Uiso 1 1 calc R
H4S3 H 1.0800 1.2850 0.8686 0.189 Uiso 1 1 calc R

loop_
_atom_site_aniso_label
_atom_site_aniso_U_11
_atom_site_aniso_U_22
_atom_site_aniso_U_33
_atom_site_aniso_U_23
_atom_site_aniso_U_13
_atom_site_aniso_U_12
Cd1 0.0425(4) 0.0479(5) 0.0202(4) 0.0139(3) 0.0092(2) -0.0105(3)
S1 0.0449(12) 0.0483(14) 0.0296(12) 0.0080(10) 0.0011(9) -0.0001(10)
O1 0.054(4) 0.067(4) 0.020(3) 0.002(3) 0.010(3) -0.001(3)
O2 0.055(4) 0.060(4) 0.036(3) -0.001(3) 0.022(3) -0.011(3)
O3 0.050(4) 0.077(5) 0.037(4) 0.024(3) -0.010(3) -0.014(3)
O4 0.052(3) 0.066(4) 0.021(3) 0.024(3) 0.005(3) 0.003(3)
O5 0.043(3) 0.067(5) 0.043(4) 0.006(3) 0.006(3) 0.004(3)
O6 0.065(4) 0.041(4) 0.041(4) 0.012(3) -0.010(3) -0.005(3)
N1 0.040(3) 0.046(4) 0.021(3) 0.017(3) 0.006(3) -0.001(3)
N2 0.034(3) 0.052(4) 0.025(3) 0.017(3) 0.009(3) -0.002(3)
C1 0.034(4) 0.042(5) 0.027(4) 0.010(3) 0.008(3) -0.001(3)
C2 0.039(4) 0.052(6) 0.027(4) 0.011(4) 0.013(3) -0.012(4)
C3 0.033(4) 0.055(6) 0.031(5) 0.000(4) 0.013(3) -0.006(4)
C4 0.036(4) 0.057(6) 0.028(4) 0.013(4) 0.010(3) -0.001(4)
C5 0.034(4) 0.059(6) 0.029(4) 0.014(4) 0.011(3) -0.004(4)
C6 0.040(4) 0.055(6) 0.036(5) 0.001(4) 0.007(4) -0.015(4)
C7 0.048(5) 0.055(6) 0.035(5) 0.006(4) 0.007(4) -0.011(4)
C8 0.041(4) 0.052(6) 0.048(5) 0.008(4) 0.013(4) -0.008(4)
C9 0.044(5) 0.054(6) 0.040(5) 0.007(4) 0.012(4) -0.010(4)
C10 0.037(5) 0.074(7) 0.043(5) 0.013(5) 0.012(4) -0.011(4)
C11 0.043(5) 0.056(5) 0.031(4) 0.010(4) 0.014(4) 0.008(4)
C12 0.044(5) 0.072(6) 0.026(4) 0.002(4) 0.006(4) 0.006(4)
C13 0.033(4) 0.072(6) 0.036(4) 0.028(4) 0.012(4) 0.009(4)
C14 0.043(5) 0.069(6) 0.035(4) 0.027(4) 0.017(4) -0.002(4)
C15 0.044(5) 0.052(5) 0.033(4) 0.028(4) 0.013(4) -0.008(4)
C16 0.050(5) 0.069(7) 0.034(4) 0.016(4) 0.012(4) -0.004(5)
C17 0.040(5) 0.084(7) 0.031(4) 0.024(4) 0.017(4) 0.014(5)
C18 0.038(4) 0.048(5) 0.025(4) 0.014(4) 0.015(3) 0.003(4)
C19 0.052(5) 0.047(5) 0.029(4) 0.010(4) 0.007(4) -0.010(4)
C20 0.051(5) 0.049(5) 0.029(5) -0.002(4) 0.011(4) -0.005(4)
C21 0.028(4) 0.058(4) 0.022(4) 0.006(3) 0.003(3) 0.006(4)
C22 0.029(4) 0.056(5) 0.027(4) 0.011(3) 0.007(3) -0.001(4)
C23 0.058(5) 0.058(5) 0.019(4) 0.007(4) 0.010(4) -0.014(5)
C24 0.059(5) 0.047(5) 0.036(5) 0.012(4) 0.011(4) -0.016(4)
C25 0.033(4) 0.050(4) 0.027(4) 0.011(3) 0.004(3) 0.001(4)
C26 0.052(5) 0.049(5) 0.026(4) 0.007(4) 0.011(4) -0.008(4)
C27 0.050(5) 0.046(5) 0.028(4) 0.010(3) 0.014(4) -0.007(4)
C28 0.042(4) 0.040(5) 0.028(4) 0.005(4) 0.005(3) 0.002(4)
C29 0.040(4) 0.041(5) 0.024(4) 0.013(3) 0.010(3) 0.007(4)
C30 0.048(4) 0.038(5) 0.030(4) 0.018(4) 0.013(3) 0.000(4)
C31 0.036(4) 0.048(5) 0.036(5) 0.015(4) 0.011(3) -0.008(4)
C32 0.045(4) 0.043(5) 0.026(4) 0.009(3) 0.001(3) 0.001(4)
C33 0.043(4) 0.055(6) 0.024(4) 0.017(4) 0.011(3) -0.006(4)
C34 0.037(4) 0.039(5) 0.034(4) 0.012(4) 0.006(3) -0.011(4)

loop_
_atom_type_symbol
_atom_type_description
_atom_type_scat_dispersion_real
_atom_type_scat_dispersion_imag
_atom_type_scat_source
C C 0.0033 0.0016 'International Tables Vol C Tables 4.2.6.8 and 6.1.1.4'
H H 0.0000 0.0000 'International Tables Vol C Tables 4.2.6.8 and 6.1.1.4'
N N 0.0061 0.0033 'International Tables Vol C Tables 4.2.6.8 and 6.1.1.4'
O O 0.0106 0.0060 'International Tables Vol C Tables 4.2.6.8 and 6.1.1.4'
S S 0.1246 0.1234 'International Tables Vol C Tables 4.2.6.8 and 6.1.1.4'
Cd Cd -0.8075 1.2024 'International Tables Vol C Tables 4.2.6.8 and 6.1.1.4'

loop_
_geom_angle_atom_site_label_1
_geom_angle_atom_site_label_2
_geom_angle_atom_site_label_3
_geom_angle
_geom_angle_site_symmetry_1
_geom_angle_site_symmetry_3
O4 Cd1 N1 134.3(3) 2_777 .
O4 Cd1 N2 100.0(2) 2_777 .
N1 Cd1 N2 93.8(2) . .
O4 Cd1 O2 93.7(2) 2_777 .
N1 Cd1 O2 101.3(2) . .
N2 Cd1 O2 142.4(3) . .
O4 Cd1 O1 98.5(2) 2_777 .
N1 Cd1 O1 125.6(2) . .
N2 Cd1 O1 87.5(2) . .
O2 Cd1 O1 55.7(2) . .
O4 Cd1 O3 52.8(2) 2_777 2_777
N1 Cd1 O3 87.8(2) . 2_777
N2 Cd1 O3 136.0(2) . 2_777
O2 Cd1 O3 79.3(2) . 2_777
O1 Cd1 O3 126.1(2) . 2_777
O4 Cd1 C28 27.3(2) 2_777 2_777
N1 Cd1 C28 112.4(2) . 2_777
N2 Cd1 C28 122.7(2) . 2_777
O2 Cd1 C28 82.8(2) . 2_777
O1 Cd1 C28 112.0(2) . 2_777
O3 Cd1 C28 25.8(2) 2_777 2_777
O4 Cd1 C21 95.3(2) 2_777 .
N1 Cd1 C21 117.7(2) . .
N2 Cd1 C21 115.1(3) . .
O2 Cd1 C21 28.1(2) . .
O1 Cd1 C21 27.7(2) . .
O3 Cd1 C21 102.5(2) 2_777 .
C28 Cd1 C21 96.9(2) 2_777 .
O5 S1 O6 119.6(4) . .
O5 S1 C32 108.5(4) . .
O6 S1 C32 107.4(4) . .
O5 S1 C25 108.7(4) . .
O6 S1 C25 107.4(4) . .
C32 S1 C25 104.2(4) . .
C21 O1 Cd1 88.5(5) . .
C21 O2 Cd1 93.3(5) . .
C28 O3 Cd1 80.8(5) . 2_777
C28 O4 Cd1 99.8(5) . 2_777
C1 N1 C5 117.6(7) . .
C1 N1 Cd1 121.4(5) . .
C5 N1 Cd1 120.8(5) . .
C15 N2 C11 117.7(7) . .
C15 N2 Cd1 117.9(6) . .
C11 N2 Cd1 124.1(6) . .
N1 C1 C2 123.4(8) . .
C1 C2 C3 119.9(8) . .
C2 C3 C4 117.4(7) . .
C2 C3 C6 123.8(8) . .
C4 C3 C6 118.8(8) . .
C5 C4 C3 119.1(8) . .
N1 C5 C4 122.5(8) . .
C7 C6 C3 124.0(8) . .
C6 C7 C8 126.0(8) . .
C9 C8 C10 119.0(8) . .
C9 C8 C7 122.2(8) . .
C10 C8 C7 118.8(8) . .
C8 C9 C10 119.0(8) . 2_466
C9 C10 C8 122.0(9) 2_466 .
N2 C11 C12 121.6(9) . .
C13 C12 C11 118.9(9) . .
C14 C13 C12 119.3(8) . .
C14 C13 C16 116.3(9) . .
C12 C13 C16 124.4(9) . .
C13 C14 C15 119.0(9) . .
N2 C15 C14 123.6(9) . .
C17 C16 C13 128.0(10) . .
C16 C17 C18 130.2(10) . .
C19 C18 C20 117.8(7) . .
C19 C18 C17 118.7(8) . .
C20 C18 C17 123.5(8) . .
C20 C19 C18 120.6(8) 2_775 .
C19 C20 C18 121.5(8) 2_775 .
O1 C21 O2 122.2(8) . .
O1 C21 C22 118.7(8) . .
O2 C21 C22 119.1(7) . .
O1 C21 Cd1 63.9(5) . .
O2 C21 Cd1 58.6(4) . .
C22 C21 Cd1 174.0(6) . .
C23 C22 C27 120.2(8) . .
C23 C22 C21 120.3(7) . .
C27 C22 C21 119.5(8) . .
C22 C23 C24 120.0(8) . .
C25 C24 C23 120.1(9) . .
C24 C25 C26 119.2(8) . .
C24 C25 S1 119.9(7) . .
C26 C25 S1 120.8(6) . .
C27 C26 C25 120.1(8) . .
C26 C27 C22 120.3(8) . .
O3 C28 O4 124.9(8) . .
O3 C28 C29 118.9(7) . .
O4 C28 C29 115.8(7) . .
O3 C28 Cd1 73.4(5) . 2_777
O4 C28 Cd1 52.9(4) . 2_777
C29 C28 Cd1 158.3(6) . 2_777
C30 C29 C34 119.3(7) . .
C30 C29 C28 121.6(7) . .
C34 C29 C28 118.9(7) . .
C31 C30 C29 121.6(7) . .
C30 C31 C32 118.1(7) . .
C33 C32 C31 122.0(7) . .
C33 C32 S1 118.0(6) . .
C31 C32 S1 119.9(6) . .
C34 C33 C32 118.3(7) . .
C33 C34 C29 120.5(7) . .
C1S N1S C2S 119.9(4) . .
C1S N1S C3S 118.9(4) . .
C2S N1S C3S 118.2(4) . .
O1S C3S N1S 113.5(7) . .
O1S C3S C4S 129.9(8) . .
N1S C3S C4S 116.0(5) . .

loop_
_geom_bond_atom_site_label_1
_geom_bond_atom_site_label_2
_geom_bond_distance
_geom_bond_site_symmetry_2
Cd1 O4 2.174(6) 2_777
Cd1 N1 2.230(6) .
Cd1 N2 2.279(6) .
Cd1 O2 2.305(6) .
Cd1 O1 2.421(7) .
Cd1 O3 2.608(6) 2_777
Cd1 C28 2.687(8) 2_777
Cd1 C21 2.696(9) .
S1 O5 1.439(6) .
S1 O6 1.445(6) .
S1 C32 1.752(8) .
S1 C25 1.768(9) .
O1 C21 1.253(9) .
O2 C21 1.274(11) .
O3 C28 1.186(10) .
O3 Cd1 2.608(6) 2_777
O4 C28 1.252(10) .
O4 Cd1 2.174(6) 2_777
N1 C1 1.334(10) .
N1 C5 1.342(10) .
N2 C15 1.340(11) .
N2 C11 1.346(11) .
C1 C2 1.334(10) .
C2 C3 1.389(12) .
C3 C4 1.390(12) .
C3 C6 1.452(11) .
C4 C5 1.365(11) .
C6 C7 1.344(12) .
C7 C8 1.482(12) .
C8 C9 1.358(12) .
C8 C10 1.390(12) .
C9 C10 1.372(11) 2_466
C10 C9 1.372(11) 2_466
C11 C12 1.415(12) .
C12 C13 1.376(14) .
C13 C14 1.370(14) .
C13 C16 1.484(11) .
C14 C15 1.380(11) .
C16 C17 1.250(13) .
C17 C18 1.474(11) .
C18 C19 1.382(12) .
C18 C20 1.392(12) .
C19 C20 1.378(11) 2_775
C20 C19 1.378(11) 2_775
C21 C22 1.516(12) .
C22 C23 1.352(12) .
C22 C27 1.397(11) .
C23 C24 1.379(13) .
C24 C25 1.378(11) .
C25 C26 1.401(12) .
C26 C27 1.338(12) .
C28 C29 1.528(11) .
C28 Cd1 2.687(8) 2_777
C29 C30 1.378(11) .
C29 C34 1.400(11) .
C30 C31 1.366(11) .
C31 C32 1.394(11) .
C32 C33 1.388(11) .
C33 C34 1.380(11) .
O1S C3S 1.201(5) .
N1S C1S 1.507(5) .
N1S C2S 1.519(5) .
N1S C3S 1.519(5) .
C3S C4S 1.538(5) .
